data_3000576
loop_
_publ_author_name
Zugenmaier

_journal_name_full 'To be published in Crystals'
_chemical_formula_sum 'C36 H38 N2 O10'
_chemical_name_systematic
;
6-((4'-nitro-[1,1' biphenyl]-4-yl)oxy)hexanoic acid (NO2-Bi-5-S)
;
_space_group_name_Hall '-P 1'
_space_group_name_H-M_alt 'P -1'
_cell_angle_alpha 77.36(4)
_cell_angle_beta 79.82(4)
_cell_angle_gamma 74.59(4)
_cell_length_a 8.407(5)
_cell_length_b 12.100(6)
_cell_length_c 17.651(9)
_cell_measurement_temperature 293(2)
_cell_volume 1675.6(16)
_diffrn_ambient_temperature 293(2)
_diffrn_radiation_type CuK\a
_diffrn_radiation_wavelength 1.54184
_refine_ls_goodness_of_fit_ref 1.039
_refine_ls_R_factor_all 0.1094
_refine_ls_R_factor_gt 0.0647
_refine_ls_wR_factor_gt 0.1626
_refine_ls_wR_factor_ref 0.1910
_cod_database_code 3000576
_cod_hold_until_date 2025-06-19
_cod_depositor_requested_release_date 2025-06-19

loop_
_atom_site_label
_atom_site_fract_x
_atom_site_fract_y
_atom_site_fract_z
? ? ? ?
